data_2221668
loop_
_publ_author_name
'Gao, Jing'
'Cheng, Yan'

_publ_section_title
;
 2,2'-[5-Bromo-<i>o</i>-phenylenebis(nitrilomethylidyne)]diphenol
;
_journal_coeditor_code FL2239
_journal_issue 5
_journal_name_full 'Acta Crystallographica Section E'
_journal_page_first o979
_journal_paper_doi 10.1107/S1600536809011581
_journal_volume 65
_journal_year 2009
_chemical_formula_iupac 'C20 H15 Br N2 O2'
_chemical_formula_moiety 'C20 H15 Br N2 O2'
_chemical_formula_sum 'C20 H15 Br N2 O2'
_chemical_formula_weight 395.25
_chemical_name_systematic
;
2,2'-[5-Bromo-<i>o</i>-phenylenebis(nitrilomethylidyne)]diphenol
;
_space_group_IT_number 14
_symmetry_cell_setting monoclinic
_symmetry_space_group_name_Hall '-P 2ybc'
_symmetry_space_group_name_H-M 'P 1 21/c 1'
_atom_sites_solution_hydrogens geom
_atom_sites_solution_primary direct
_atom_sites_solution_secondary difmap
_audit_creation_method SHELXL-97
_cell_angle_alpha 90.00
_cell_angle_beta 91.2210(10)
_cell_angle_gamma 90.00
_cell_formula_units_Z 4
_cell_length_a 12.8744(10)
_cell_length_b 5.9968(10)
_cell_length_c 22.106(2)
_cell_measurement_reflns_used 3171
_cell_measurement_temperature 297(2)
_cell_measurement_theta_max 25.50
_cell_measurement_theta_min 1.58
_cell_volume 1706.3(3)
_computing_cell_refinement 'SAINT-Plus (Bruker, 2001)'
_computing_data_collection 'APEX2 (Bruker, 2004)'
_computing_data_reduction 'SAINT-Plus (Bruker, 2001)'
_computing_molecular_graphics 'SHELXTL (Sheldrick, 2008)'
_computing_publication_material 'SHELXTL (Sheldrick, 2008)'
_computing_structure_refinement 'SHELXL97 (Sheldrick, 2008)'
_computing_structure_solution 'SHELXS97 (Sheldrick, 2008)'
_diffrn_ambient_temperature 297(2)
_diffrn_measured_fraction_theta_full 0.998
_diffrn_measured_fraction_theta_max 0.998
_diffrn_measurement_device_type 'Bruker APEXII CCD area-detector'
_diffrn_measurement_method '\f and \w'
_diffrn_radiation_monochromator graphite
_diffrn_radiation_source 'fine-focus sealed tube'
_diffrn_radiation_type MoK\a
_diffrn_radiation_wavelength 0.71073
_diffrn_reflns_av_R_equivalents 0.0270
_diffrn_reflns_av_sigmaI/netI 0.0344
_diffrn_reflns_limit_h_max 15
_diffrn_reflns_limit_h_min -14
_diffrn_reflns_limit_k_max 7
_diffrn_reflns_limit_k_min -6
_diffrn_reflns_limit_l_max 26
_diffrn_reflns_limit_l_min -24
_diffrn_reflns_number 8088
_diffrn_reflns_theta_full 25.05
_diffrn_reflns_theta_max 25.05
_diffrn_reflns_theta_min 1.58
_diffrn_standards_decay_% 0
_diffrn_standards_interval_count 0
_diffrn_standards_interval_time 0
_diffrn_standards_number 0
_exptl_absorpt_coefficient_mu 2.425
_exptl_absorpt_correction_T_max 0.8297
_exptl_absorpt_correction_T_min 0.7596
_exptl_absorpt_correction_type multi-scan
_exptl_absorpt_process_details '(SADABS; Bruker, 2001)'
_exptl_crystal_colour yellow
_exptl_crystal_density_diffrn 1.539
_exptl_crystal_density_method 'not measured'
_exptl_crystal_description block
_exptl_crystal_F_000 800
_exptl_crystal_size_max 0.12
_exptl_crystal_size_mid 0.10
_exptl_crystal_size_min 0.08
_refine_diff_density_max 0.777
_refine_diff_density_min -0.623
_refine_ls_extinction_method none
_refine_ls_goodness_of_fit_ref 1.000
_refine_ls_hydrogen_treatment constr
_refine_ls_matrix_type full
_refine_ls_number_parameters 228
_refine_ls_number_reflns 3009
_refine_ls_number_restraints 2
_refine_ls_restrained_S_all 1.002
_refine_ls_R_factor_all 0.0697
_refine_ls_R_factor_gt 0.0451
_refine_ls_shift/su_max 0.002
_refine_ls_shift/su_mean 0.000
_refine_ls_structure_factor_coef Fsqd
_refine_ls_weighting_details 'calc w=1/[\s^2^(Fo^2^)+(0.085P)^2^+0.9153P] where P=(Fo^2^+2Fc^2^)/3'
_refine_ls_weighting_scheme calc
_refine_ls_wR_factor_gt 0.1180
_refine_ls_wR_factor_ref 0.1406
_reflns_number_gt 2140
_reflns_number_total 3009
_reflns_threshold_expression I>2\s(I)
_cod_data_source_file fl2239.cif
_cod_data_source_block I
_cod_depositor_comments
;
The following automatic conversions were performed:
'_symmetry_cell_setting' value 'Monoclinic' changed to 'monoclinic'
according to '/home/saulius/struct/CIF-dictionaries/cif_core.dic'
dictionary named 'cif_core.dic' version 2.4.1 from 2010-06-29.

Automatic conversion script
Id: cif_fix_enum 1527 2010-12-29 10:47:43Z saulius 

The following automatic conversions were performed:

'_symmetry_cell_setting' value 'Monoclinic' changed to 'monoclinic'
according to /home/saulius/struct/CIF-dictionaries/cif_core.dic
dictionary named 'cif_core.dic' version 2.4.1 from 2010-06-29.

Automatic conversion script
Id: cif_fix_values 1715 2011-07-08 13:25:40Z adriana 
;
_cod_original_sg_symbol_H-M 'P 21/c'
_cod_database_code 2221668
_cod_database_fobs_code 2221668

loop_
_symmetry_equiv_pos_as_xyz
'x, y, z'
'-x, y+1/2, -z+1/2'
'-x, -y, -z'
'x, -y-1/2, z-1/2'

loop_
_atom_site_type_symbol
_atom_site_label
_atom_site_fract_x
_atom_site_fract_y
_atom_site_fract_z
_atom_site_U_iso_or_equiv
_atom_site_adp_type
_atom_site_calc_flag
_atom_site_refinement_flags
_atom_site_occupancy
_atom_site_disorder_assembly
_atom_site_disorder_group
Br Br1 0.27473(4) 0.20430(9) 1.05914(2) 0.0635(2) Uani d . 1 . .
C C1 0.1838(3) 0.8216(6) 0.94539(16) 0.0417(9) Uani d D 1 . .
C C2 0.1078(2) 0.7023(5) 0.97413(14) 0.0317(8) Uani d D 1 . .
H H2 0.0386 0.7461 0.9718 0.038 Uiso calc R 1 . .
C C3 0.1377(3) 0.5168(5) 1.00639(16) 0.0481(10) Uani d D 1 . .
H H3 0.0878 0.4316 1.0255 0.058 Uiso calc R 1 . .
C C4 0.2398(3) 0.4554(7) 1.01079(17) 0.0447(9) Uani d . 1 . .
C C5 0.3167(3) 0.5727(7) 0.98216(18) 0.0486(10) Uani d . 1 . .
H H5 0.3860 0.5298 0.9853 0.058 Uiso calc R 1 . .
C C6 0.2863(3) 0.7566(7) 0.94862(18) 0.0446(10) Uani d . 1 . .
C C7 0.4151(3) 0.7950(7) 0.87700(19) 0.0464(10) Uani d . 1 . .
H H7 0.4002 0.6486 0.8660 0.056 Uiso calc R 1 . .
C C8 0.4988(3) 0.9113(7) 0.84710(18) 0.0449(9) Uani d . 1 . .
C C9 0.5316(3) 1.1220(8) 0.8668(2) 0.0517(10) Uani d . 1 . .
C C10 0.6197(4) 1.2177(9) 0.8394(2) 0.0662(13) Uani d . 1 . .
H H10 0.6438 1.3558 0.8528 0.079 Uiso calc R 1 . .
C C11 0.6688(4) 1.1140(10) 0.7950(2) 0.0676(13) Uani d . 1 . .
H H11 0.7260 1.1814 0.7776 0.081 Uiso calc R 1 . .
C C12 0.6359(4) 0.9088(10) 0.7746(2) 0.0663(13) Uani d . 1 . .
H H12 0.6706 0.8387 0.7434 0.080 Uiso calc R 1 . .
C C13 0.5525(3) 0.8076(8) 0.79998(19) 0.0547(11) Uani d . 1 . .
H H13 0.5309 0.6685 0.7860 0.066 Uiso calc R 1 . .
C C14 0.0595(3) 1.0603(7) 0.90197(16) 0.0425(9) Uani d . 1 . .
H H14 0.0075 0.9705 0.9174 0.051 Uiso calc R 1 . .
C C15 0.0308(3) 1.2554(7) 0.86720(17) 0.0436(9) Uani d . 1 . .
C C16 0.1076(3) 1.3984(7) 0.84457(16) 0.0485(10) Uani d . 1 . .
C C17 0.0765(4) 1.5884(8) 0.81293(19) 0.0637(13) Uani d . 1 . .
H H17 0.1263 1.6840 0.7975 0.076 Uiso calc R 1 . .
C C18 -0.0274(5) 1.6360(8) 0.8042(2) 0.0671(14) Uani d . 1 . .
H H18 -0.0468 1.7656 0.7839 0.081 Uiso calc R 1 . .
C C19 -0.1025(4) 1.4960(8) 0.8251(2) 0.0629(12) Uani d . 1 . .
H H19 -0.1724 1.5278 0.8180 0.076 Uiso calc R 1 . .
C C20 -0.0733(3) 1.3075(7) 0.85666(19) 0.0525(10) Uani d . 1 . .
H H20 -0.1243 1.2131 0.8713 0.063 Uiso calc R 1 . .
N N2 0.1546(2) 1.0078(6) 0.91204(14) 0.0425(8) Uani d . 1 . .
N N3 0.3615(2) 0.8877(6) 0.91782(16) 0.0501(8) Uani d . 1 . .
O O1 0.4841(3) 1.2338(6) 0.91170(19) 0.0761(11) Uani d . 1 . .
H H1 0.4403 1.1533 0.9269 0.114 Uiso calc R 1 . .
O O2 0.2093(2) 1.3554(6) 0.85188(15) 0.0654(9) Uani d . 1 . .
H H2A 0.2175 1.2538 0.8764 0.098 Uiso calc R 1 . .

loop_
_atom_site_aniso_label
_atom_site_aniso_U_11
_atom_site_aniso_U_22
_atom_site_aniso_U_33
_atom_site_aniso_U_12
_atom_site_aniso_U_13
_atom_site_aniso_U_23
Br1 0.0748(4) 0.0534(3) 0.0618(3) 0.0087(2) -0.0108(2) 0.0073(2)
C1 0.040(2) 0.041(2) 0.044(2) -0.0021(17) -0.0003(16) -0.0050(18)
C2 0.0219(16) 0.037(2) 0.0360(18) -0.0026(15) 0.0033(14) 0.0062(16)
C3 0.045(2) 0.051(3) 0.049(2) -0.0092(19) -0.0011(18) 0.002(2)
C4 0.049(2) 0.040(2) 0.045(2) -0.0010(18) -0.0053(18) -0.0017(18)
C5 0.045(2) 0.045(3) 0.056(2) 0.0010(19) 0.0008(19) -0.007(2)
C6 0.043(2) 0.043(2) 0.048(2) -0.0090(18) 0.0065(18) -0.0074(18)
C7 0.039(2) 0.040(2) 0.060(3) -0.0005(18) -0.0018(19) 0.003(2)
C8 0.038(2) 0.044(2) 0.052(2) 0.0042(18) -0.0049(17) 0.0056(19)
C9 0.037(2) 0.049(3) 0.069(3) -0.0003(19) 0.002(2) 0.005(2)
C10 0.049(3) 0.060(3) 0.089(4) -0.011(2) 0.000(3) 0.012(3)
C11 0.047(3) 0.085(4) 0.071(3) -0.005(3) 0.008(2) 0.015(3)
C12 0.055(3) 0.092(4) 0.053(3) 0.005(3) 0.011(2) 0.007(3)
C13 0.050(2) 0.066(3) 0.049(2) 0.002(2) 0.001(2) 0.001(2)
C14 0.046(2) 0.040(2) 0.042(2) -0.0061(18) 0.0042(17) 0.0001(17)
C15 0.056(2) 0.039(2) 0.036(2) -0.0036(18) 0.0029(18) -0.0023(16)
C16 0.065(3) 0.046(2) 0.035(2) -0.011(2) 0.0036(19) -0.0024(19)
C17 0.103(4) 0.048(3) 0.041(2) -0.018(3) 0.010(2) 0.004(2)
C18 0.109(4) 0.045(3) 0.046(3) 0.010(3) -0.013(3) 0.005(2)
C19 0.074(3) 0.056(3) 0.058(3) 0.012(3) -0.006(2) 0.003(2)
C20 0.057(3) 0.050(3) 0.051(2) 0.000(2) 0.000(2) 0.001(2)
N2 0.0408(18) 0.0416(19) 0.0453(18) -0.0045(14) 0.0014(14) 0.0006(15)
N3 0.0393(18) 0.046(2) 0.065(2) -0.0065(16) 0.0084(16) -0.0063(18)
O1 0.063(2) 0.052(2) 0.114(3) -0.0116(16) 0.028(2) -0.021(2)
O2 0.060(2) 0.072(2) 0.065(2) -0.0218(17) 0.0083(16) 0.0092(17)

loop_
_atom_type_symbol
_atom_type_description
_atom_type_scat_dispersion_real
_atom_type_scat_dispersion_imag
_atom_type_scat_source
C C 0.0033 0.0016 'International Tables Vol C Tables 4.2.6.8 and 6.1.1.4'
H H 0.0000 0.0000 'International Tables Vol C Tables 4.2.6.8 and 6.1.1.4'
N N 0.0061 0.0033 'International Tables Vol C Tables 4.2.6.8 and 6.1.1.4'
O O 0.0106 0.0060 'International Tables Vol C Tables 4.2.6.8 and 6.1.1.4'
Br Br -0.2901 2.4595 'International Tables Vol C Tables 4.2.6.8 and 6.1.1.4'

loop_
_geom_angle_atom_site_label_1
_geom_angle_atom_site_label_2
_geom_angle_atom_site_label_3
_geom_angle_site_symmetry_1
_geom_angle_site_symmetry_3
_geom_angle
_geom_angle_publ_flag
C6 C1 C2 . . 121.2(3) ?
C6 C1 N2 . . 120.3(3) ?
C2 C1 N2 . . 118.5(3) ?
C3 C2 C1 . . 117.8(3) ?
C3 C2 H2 . . 121.1 ?
C1 C2 H2 . . 121.1 ?
C4 C3 C2 . . 121.0(3) ?
C4 C3 H3 . . 119.5 ?
C2 C3 H3 . . 119.5 ?
C3 C4 C5 . . 121.9(4) ?
C3 C4 Br1 . . 118.1(3) ?
C5 C4 Br1 . . 120.0(3) ?
C4 C5 C6 . . 117.1(4) ?
C4 C5 H5 . . 121.4 ?
C6 C5 H5 . . 121.4 ?
C1 C6 C5 . . 121.0(3) ?
C1 C6 N3 . . 118.5(4) ?
C5 C6 N3 . . 120.5(4) ?
N3 C7 C8 . . 122.0(4) ?
N3 C7 H7 . . 119.0 ?
C8 C7 H7 . . 119.0 ?
C9 C8 C13 . . 118.7(4) ?
C9 C8 C7 . . 120.9(4) ?
C13 C8 C7 . . 120.3(4) ?
O1 C9 C8 . . 122.5(4) ?
O1 C9 C10 . . 119.3(4) ?
C8 C9 C10 . . 118.1(4) ?
C11 C10 C9 . . 121.5(5) ?
C11 C10 H10 . . 119.3 ?
C9 C10 H10 . . 119.3 ?
C10 C11 C12 . . 120.8(5) ?
C10 C11 H11 . . 119.6 ?
C12 C11 H11 . . 119.6 ?
C13 C12 C11 . . 120.2(5) ?
C13 C12 H12 . . 119.9 ?
C11 C12 H12 . . 119.9 ?
C12 C13 C8 . . 120.7(5) ?
C12 C13 H13 . . 119.6 ?
C8 C13 H13 . . 119.6 ?
N2 C14 C15 . . 121.7(4) ?
N2 C14 H14 . . 119.2 ?
C15 C14 H14 . . 119.2 ?
C20 C15 C16 . . 119.0(4) ?
C20 C15 C14 . . 120.4(4) ?
C16 C15 C14 . . 120.6(4) ?
O2 C16 C17 . . 119.2(4) ?
O2 C16 C15 . . 122.1(4) ?
C17 C16 C15 . . 118.7(4) ?
C18 C17 C16 . . 120.6(4) ?
C18 C17 H17 . . 119.7 ?
C16 C17 H17 . . 119.7 ?
C19 C18 C17 . . 121.1(5) ?
C19 C18 H18 . . 119.4 ?
C17 C18 H18 . . 119.4 ?
C18 C19 C20 . . 119.2(5) ?
C18 C19 H19 . . 120.4 ?
C20 C19 H19 . . 120.4 ?
C19 C20 C15 . . 121.4(4) ?
C19 C20 H20 . . 119.3 ?
C15 C20 H20 . . 119.3 ?
C14 N2 C1 . . 122.6(3) ?
C7 N3 C6 . . 118.6(4) ?
C9 O1 H1 . . 109.5 ?
C16 O2 H2A . . 109.5 ?

loop_
_geom_bond_atom_site_label_1
_geom_bond_atom_site_label_2
_geom_bond_site_symmetry_2
_geom_bond_distance
_geom_bond_publ_flag
Br1 C4 . 1.895(4) ?
C1 C6 . 1.377(6) ?
C1 C2 . 1.378(5) ?
C1 N2 . 1.385(5) ?
C2 C3 . 1.372(4) ?
C2 H2 . 0.9300 ?
C3 C4 . 1.367(5) ?
C3 H3 . 0.9300 ?
C4 C5 . 1.379(6) ?
C5 C6 . 1.381(6) ?
C5 H5 . 0.9300 ?
C6 N3 . 1.430(5) ?
C7 N3 . 1.275(5) ?
C7 C8 . 1.454(6) ?
C7 H7 . 0.9300 ?
C8 C9 . 1.399(6) ?
C8 C13 . 1.408(6) ?
C9 O1 . 1.354(5) ?
C9 C10 . 1.419(6) ?
C10 C11 . 1.333(7) ?
C10 H10 . 0.9300 ?
C11 C12 . 1.375(8) ?
C11 H11 . 0.9300 ?
C12 C13 . 1.364(6) ?
C12 H12 . 0.9300 ?
C13 H13 . 0.9300 ?
C14 N2 . 1.279(5) ?
C14 C15 . 1.443(5) ?
C14 H14 . 0.9300 ?
C15 C20 . 1.391(6) ?
C15 C16 . 1.409(6) ?
C16 O2 . 1.341(5) ?
C16 C17 . 1.391(6) ?
C17 C18 . 1.377(7) ?
C17 H17 . 0.9300 ?
C18 C19 . 1.367(7) ?
C18 H18 . 0.9300 ?
C19 C20 . 1.377(6) ?
C19 H19 . 0.9300 ?
C20 H20 . 0.9300 ?
O1 H1 . 0.8200 ?
O2 H2A . 0.8200 ?

loop_
_geom_hbond_atom_site_label_D
_geom_hbond_atom_site_label_H
_geom_hbond_atom_site_label_A
_geom_hbond_site_symmetry_A
_geom_hbond_distance_DH
_geom_hbond_distance_HA
_geom_hbond_distance_DA
_geom_hbond_angle_DHA
O2 H2A N2 . 0.82 1.87 2.578(4) 144.7
O1 H1 N3 . 0.82 1.90 2.614(5) 145.3

loop_
_cod_related_entry_id
_cod_related_entry_database
_cod_related_entry_code
1 ChemSpider 24742071
